data_1548890
loop_
_publ_author_name
'Tamam, Asmaa H. A.'
'Kaur, Manpreet'
'Akkurt, Mehmet'
'Mohamed, Shaaban K.'
'Jasinski, Jerry P.'
'Hussain, Faiq H. S.'

_publ_section_title
;
 2-Amino-4-(4-methoxyphenyl)-1-(4-methylphenyl)-5-oxo-1,4,5,6,7,8-hexahydroquinoline-3-carbonitrile
;
_journal_coeditor_code FF4023
_journal_issue 2
_journal_name_full IUCrData
_journal_page_first x180167
_journal_paper_doi 10.1107/S2414314618001670
_journal_volume 3
_journal_year 2018
_chemical_formula_iupac 'C24 H23 N3 O2'
_chemical_formula_moiety 'C24 H23 N3 O2'
_chemical_formula_sum 'C24 H23 N3 O2'
_chemical_formula_weight 385.45
_chemical_name_systematic
2-Amino-4-(4-methoxyphenyl)-1-(4-methylphenyl)-5-oxo-1,4,5,6,7,8-hexahydroquinoline-3-carbonitrile
_space_group_crystal_system monoclinic
_space_group_IT_number 14
_space_group_name_Hall '-P 2ybc'
_space_group_name_H-M_alt 'P 1 21/c 1'
_symmetry_space_group_name_Hall '-P 2ybc'
_symmetry_space_group_name_H-M 'P 1 21/c 1'
_atom_sites_solution_hydrogens mixed
_atom_sites_solution_primary dual
_audit_creation_method
;
Olex2 1.2
(compiled 2017.03.28 svn.r3405 for OlexSys, GUI svn.r5335)
;
_cell_angle_alpha 90
_cell_angle_beta 94.343(4)
_cell_angle_gamma 90
_cell_formula_units_Z 4
_cell_length_a 9.1066(4)
_cell_length_b 19.6406(9)
_cell_length_c 11.2901(5)
_cell_measurement_reflns_used 2845
_cell_measurement_temperature 173(2)
_cell_measurement_theta_max 71.1400
_cell_measurement_theta_min 3.9460
_cell_volume 2013.54(16)
_computing_cell_refinement
;
CrysAlis PRO (Rigaku Oxford Diffraction, 2015)
;
_computing_data_collection
;
CrysAlis PRO (Rigaku Oxford Diffraction, 2015)
;
_computing_data_reduction
;
CrysAlis PRO (Rigaku Oxford Diffraction, 2015)
;
_computing_molecular_graphics
;
<i>OLEX2</i> (Dolomanov <i>et al.</i>,  2009)
;
_computing_publication_material
;
<i>OLEX2</i> (Dolomanov <i>et al.</i>,  2009)
;
_computing_structure_refinement
;
SHELXL (Sheldrick, 2015b)
;
_computing_structure_solution
;
SHELXT2014 (Sheldrick, 2015a)
;
_diffrn_ambient_temperature 173(2)
_diffrn_detector_area_resol_mean 16.0416
_diffrn_measured_fraction_theta_full 0.993
_diffrn_measured_fraction_theta_max 0.969
_diffrn_measurement_device 'four-circle diffractometer'
_diffrn_measurement_device_type 'Rigaku Oxford Diffraction <b>[model name?]</b>'
_diffrn_measurement_method '\w scans'
_diffrn_radiation_monochromator graphite
_diffrn_radiation_type CuK\a
_diffrn_radiation_wavelength 1.54184
_diffrn_reflns_av_R_equivalents 0.0233
_diffrn_reflns_limit_h_max 11
_diffrn_reflns_limit_h_min -6
_diffrn_reflns_limit_k_max 23
_diffrn_reflns_limit_k_min -19
_diffrn_reflns_limit_l_max 13
_diffrn_reflns_limit_l_min -13
_diffrn_reflns_number 7397
_diffrn_reflns_theta_full 67.684
_diffrn_reflns_theta_max 71.331
_diffrn_reflns_theta_min 4.527
_exptl_absorpt_coefficient_mu 0.655
_exptl_absorpt_correction_T_max 1.00000
_exptl_absorpt_correction_T_min 0.81289
_exptl_absorpt_correction_type multi-scan
_exptl_absorpt_process_details
;
(CrysAlis PRO; Rigaku Oxford Diffraction, 2015)
;
_exptl_crystal_colour orange
_exptl_crystal_density_diffrn 1.272
_exptl_crystal_description irregular
_exptl_crystal_F_000 816
_exptl_crystal_size_max 0.38
_exptl_crystal_size_mid 0.28
_exptl_crystal_size_min 0.22
_refine_diff_density_max 0.327
_refine_diff_density_min -0.247
_refine_ls_extinction_method none
_refine_ls_goodness_of_fit_ref 1.052
_refine_ls_hydrogen_treatment constr
_refine_ls_matrix_type full
_refine_ls_number_parameters 265
_refine_ls_number_reflns 3793
_refine_ls_number_restraints 0
_refine_ls_restrained_S_all 1.052
_refine_ls_R_factor_all 0.0682
_refine_ls_R_factor_gt 0.0505
_refine_ls_shift/su_max 0.000
_refine_ls_shift/su_mean 0.000
_refine_ls_structure_factor_coef Fsqd
_refine_ls_weighting_details 'w=1/[\s^2^(Fo^2^)+(0.0752P)^2^+0.4388P] where P=(Fo^2^+2Fc^2^)/3'
_refine_ls_weighting_scheme calc
_refine_ls_wR_factor_gt 0.1370
_refine_ls_wR_factor_ref 0.1490
_reflns_number_gt 2933
_reflns_number_total 3793
_reflns_threshold_expression 'I > 2\s(I)'
_cod_data_source_file ff4023sup1.cif
_cod_data_source_block I
_cod_database_code 1548890
_shelx_space_group_comment
;
The symmetry employed for this shelxl refinement is uniquely defined
by the following loop, which should always be used as a source of
symmetry information in preference to the above space-group names.
They are only intended as comments.
;
_shelxl_version_number 2014/6

loop_
_space_group_symop_operation_xyz
'x, y, z'
'-x, y+1/2, -z+1/2'
'-x, -y, -z'
'x, -y-1/2, z-1/2'

loop_
_atom_site_type_symbol
_atom_site_label
_atom_site_fract_x
_atom_site_fract_y
_atom_site_fract_z
_atom_site_U_iso_or_equiv
_atom_site_adp_type
_atom_site_calc_flag
_atom_site_occupancy
O O1 0.46137(17) 0.69821(8) 0.77151(12) 0.0500(4) Uani d 1
O O2 0.9254(2) 0.90959(8) 0.55490(16) 0.0602(4) Uani d 1
N N1 0.52568(18) 0.59661(9) 0.39959(14) 0.0402(4) Uani d 1
N N2 0.7293(2) 0.52949(10) 0.36461(16) 0.0505(5) Uani d 1
H H2A 0.7936 0.5051 0.4054 0.061 Uiso d 1
H H2B 0.6629 0.5032 0.3309 0.061 Uiso d 1
N N3 0.9846(2) 0.54847(10) 0.61603(17) 0.0531(5) Uani d 1
C C1 0.6661(2) 0.57350(9) 0.43835(16) 0.0365(4) Uani d 1
C C2 0.7304(2) 0.59502(9) 0.54430(16) 0.0344(4) Uani d 1
C C3 0.6644(2) 0.65027(9) 0.61721(15) 0.0338(4) Uani d 1
H H3 0.6793 0.6369 0.7028 0.041 Uiso calc 1
C C4 0.5003(2) 0.65333(9) 0.58438(16) 0.0358(4) Uani d 1
C C5 0.4081(2) 0.68142(10) 0.67280(18) 0.0410(4) Uani d 1
C C6 0.2453(2) 0.68749(14) 0.6401(2) 0.0557(6) Uani d 1
H H6A 0.2061 0.7268 0.6825 0.067 Uiso calc 1
H H6B 0.1953 0.6460 0.6664 0.067 Uiso calc 1
C C7 0.2102(2) 0.69671(13) 0.5074(2) 0.0557(6) Uani d 1
H H7A 0.2479 0.7414 0.4826 0.067 Uiso calc 1
H H7B 0.1022 0.6962 0.4893 0.067 Uiso calc 1
C C8 0.2800(2) 0.64023(12) 0.43862(19) 0.0482(5) Uani d 1
H H8A 0.2273 0.5970 0.4506 0.058 Uiso calc 1
H H8B 0.2697 0.6511 0.3528 0.058 Uiso calc 1
C C9 0.4407(2) 0.63125(10) 0.47773(17) 0.0381(4) Uani d 1
C C10 0.7382(2) 0.71933(9) 0.60276(15) 0.0334(4) Uani d 1
C C11 0.7090(2) 0.75732(10) 0.49983(16) 0.0421(5) Uani d 1
H H11 0.6434 0.7399 0.4377 0.051 Uiso calc 1
C C12 0.7741(3) 0.82000(10) 0.48682(18) 0.0472(5) Uani d 1
H H12 0.7530 0.8454 0.4160 0.057 Uiso calc 1
C C13 0.8699(2) 0.84605(10) 0.57628(19) 0.0439(5) Uani d 1
C C14 0.9020(2) 0.80888(11) 0.67871(19) 0.0465(5) Uani d 1
H H14 0.9684 0.8262 0.7404 0.056 Uiso calc 1
C C15 0.8356(2) 0.74549(10) 0.69038(17) 0.0415(4) Uani d 1
H H15 0.8580 0.7197 0.7606 0.050 Uiso calc 1
C C16 0.4724(2) 0.58466(10) 0.27725(16) 0.0377(4) Uani d 1
C C17 0.4055(2) 0.52317(10) 0.24530(18) 0.0440(5) Uani d 1
H H17 0.3950 0.4888 0.3033 0.053 Uiso calc 1
C C18 0.3542(3) 0.51228(11) 0.1284(2) 0.0493(5) Uani d 1
H H18 0.3111 0.4696 0.1063 0.059 Uiso calc 1
C C19 0.3643(2) 0.56241(12) 0.04289(18) 0.0465(5) Uani d 1
C C20 0.4346(2) 0.62267(11) 0.07619(19) 0.0471(5) Uani d 1
H H20 0.4450 0.6571 0.0183 0.057 Uiso calc 1
C C21 0.4898(2) 0.63388(10) 0.19185(19) 0.0442(5) Uani d 1
H H21 0.5395 0.6752 0.2126 0.053 Uiso calc 1
C C22 1.0145(3) 0.93964(14) 0.6489(3) 0.0714(8) Uani d 1
H H22A 1.0443 0.9853 0.6254 0.107 Uiso calc 1
H H22B 1.1024 0.9116 0.6668 0.107 Uiso calc 1
H H22C 0.9587 0.9428 0.7196 0.107 Uiso calc 1
C C23 0.2984(3) 0.55176(15) -0.0820(2) 0.0655(7) Uani d 1
H H23A 0.2000 0.5722 -0.0907 0.098 Uiso calc 1
H H23B 0.2910 0.5029 -0.0988 0.098 Uiso calc 1
H H23C 0.3612 0.5733 -0.1380 0.098 Uiso calc 1
C C24 0.8710(2) 0.56923(9) 0.58305(17) 0.0382(4) Uani d 1

loop_
_atom_site_aniso_label
_atom_site_aniso_U_11
_atom_site_aniso_U_22
_atom_site_aniso_U_33
_atom_site_aniso_U_12
_atom_site_aniso_U_13
_atom_site_aniso_U_23
O1 0.0454(8) 0.0660(9) 0.0386(7) -0.0022(7) 0.0023(6) -0.0111(7)
O2 0.0724(11) 0.0429(8) 0.0654(10) -0.0117(8) 0.0065(8) 0.0014(7)
N1 0.0349(8) 0.0502(9) 0.0343(8) 0.0089(7) -0.0056(6) -0.0083(7)
N2 0.0458(10) 0.0572(10) 0.0466(10) 0.0162(8) -0.0088(8) -0.0144(8)
N3 0.0421(10) 0.0568(11) 0.0581(11) 0.0144(9) -0.0115(8) -0.0075(9)
C1 0.0336(10) 0.0381(9) 0.0371(9) 0.0060(7) -0.0013(7) -0.0007(7)
C2 0.0316(9) 0.0349(9) 0.0357(9) 0.0037(7) -0.0035(7) 0.0014(7)
C3 0.0336(9) 0.0382(9) 0.0286(8) 0.0025(7) -0.0034(7) 0.0000(7)
C4 0.0303(9) 0.0405(9) 0.0360(9) 0.0011(7) -0.0010(7) -0.0013(7)
C5 0.0366(10) 0.0455(10) 0.0408(10) -0.0016(8) 0.0022(8) -0.0026(8)
C6 0.0351(11) 0.0765(15) 0.0558(13) 0.0034(10) 0.0059(9) -0.0201(12)
C7 0.0354(11) 0.0706(15) 0.0597(13) 0.0117(10) -0.0049(10) -0.0143(11)
C8 0.0324(10) 0.0657(13) 0.0451(11) 0.0077(9) -0.0068(8) -0.0106(10)
C9 0.0320(10) 0.0439(10) 0.0378(9) 0.0035(8) -0.0020(7) -0.0022(8)
C10 0.0315(9) 0.0371(9) 0.0314(8) 0.0043(7) 0.0009(7) -0.0027(7)
C11 0.0536(12) 0.0398(10) 0.0316(9) 0.0038(9) -0.0060(8) -0.0026(7)
C12 0.0633(14) 0.0403(10) 0.0375(10) 0.0057(9) 0.0010(9) 0.0030(8)
C13 0.0467(11) 0.0379(10) 0.0479(11) 0.0001(8) 0.0089(9) -0.0024(8)
C14 0.0403(11) 0.0545(12) 0.0437(11) -0.0078(9) -0.0036(9) -0.0047(9)
C15 0.0387(10) 0.0493(11) 0.0355(9) -0.0012(8) -0.0035(8) 0.0043(8)
C16 0.0336(9) 0.0431(10) 0.0357(9) 0.0021(8) -0.0026(7) -0.0025(7)
C17 0.0452(11) 0.0409(10) 0.0450(11) -0.0061(8) -0.0026(9) 0.0063(8)
C18 0.0514(13) 0.0439(11) 0.0513(12) -0.0087(9) -0.0038(10) -0.0053(9)
C19 0.0422(11) 0.0561(12) 0.0406(10) 0.0000(9) -0.0004(9) -0.0019(9)
C20 0.0460(12) 0.0511(11) 0.0437(11) -0.0058(9) -0.0001(9) 0.0095(9)
C21 0.0439(11) 0.0380(10) 0.0494(11) -0.0071(8) -0.0043(9) 0.0018(8)
C22 0.0638(17) 0.0592(15) 0.090(2) -0.0223(13) -0.0006(14) -0.0020(14)
C23 0.0625(16) 0.0885(18) 0.0436(12) -0.0079(14) -0.0076(11) -0.0030(12)
C24 0.0376(11) 0.0369(9) 0.0390(9) 0.0016(8) -0.0041(8) -0.0028(7)

loop_
_atom_type_symbol
_atom_type_description
_atom_type_scat_dispersion_real
_atom_type_scat_dispersion_imag
_atom_type_scat_source
C C 0.0181 0.0091 'International Tables Vol C Tables 4.2.6.8 and 6.1.1.4'
H H 0.0000 0.0000 'International Tables Vol C Tables 4.2.6.8 and 6.1.1.4'
N N 0.0311 0.0180 'International Tables Vol C Tables 4.2.6.8 and 6.1.1.4'
O O 0.0492 0.0322 'International Tables Vol C Tables 4.2.6.8 and 6.1.1.4'

loop_
_geom_angle_atom_site_label_1
_geom_angle_atom_site_label_2
_geom_angle_atom_site_label_3
_geom_angle
C13 O2 C22 116.38(19)
C1 N1 C16 118.64(15)
C9 N1 C1 119.96(15)
C9 N1 C16 121.40(15)
H2A N2 H2B 109.2
C1 N2 H2A 109.2
C1 N2 H2B 109.7
N2 C1 N1 115.82(16)
N2 C1 C2 124.27(17)
C2 C1 N1 119.91(17)
C1 C2 C3 122.61(16)
C1 C2 C24 118.73(17)
C24 C2 C3 118.42(15)
C2 C3 H3 107.9
C2 C3 C10 112.45(15)
C4 C3 C2 108.71(15)
C4 C3 H3 107.9
C4 C3 C10 111.90(15)
C10 C3 H3 107.9
C5 C4 C3 117.12(16)
C9 C4 C3 121.81(17)
C9 C4 C5 121.07(18)
O1 C5 C4 120.93(18)
O1 C5 C6 121.09(19)
C4 C5 C6 117.97(17)
C5 C6 H6A 109.1
C5 C6 H6B 109.1
C5 C6 C7 112.41(19)
H6A C6 H6B 107.9
C7 C6 H6A 109.1
C7 C6 H6B 109.1
C6 C7 H7A 109.5
C6 C7 H7B 109.5
C6 C7 C8 110.6(2)
H7A C7 H7B 108.1
C8 C7 H7A 109.5
C8 C7 H7B 109.5
C7 C8 H8A 109.3
C7 C8 H8B 109.3
H8A C8 H8B 107.9
C9 C8 C7 111.70(17)
C9 C8 H8A 109.3
C9 C8 H8B 109.3
N1 C9 C8 116.42(16)
C4 C9 N1 120.99(17)
C4 C9 C8 122.56(18)
C11 C10 C3 120.53(16)
C15 C10 C3 121.27(16)
C15 C10 C11 118.20(18)
C10 C11 H11 119.6
C12 C11 C10 120.78(18)
C12 C11 H11 119.6
C11 C12 H12 119.8
C11 C12 C13 120.35(19)
C13 C12 H12 119.8
O2 C13 C12 115.33(19)
O2 C13 C14 124.8(2)
C14 C13 C12 119.91(19)
C13 C14 H14 120.5
C13 C14 C15 119.03(19)
C15 C14 H14 120.5
C10 C15 C14 121.71(18)
C10 C15 H15 119.1
C14 C15 H15 119.1
C17 C16 N1 119.85(18)
C21 C16 N1 120.25(18)
C21 C16 C17 119.89(18)
C16 C17 H17 120.2
C18 C17 C16 119.51(19)
C18 C17 H17 120.2
C17 C18 H18 119.4
C17 C18 C19 121.27(19)
C19 C18 H18 119.4
C18 C19 C23 120.7(2)
C20 C19 C18 118.15(19)
C20 C19 C23 121.1(2)
C19 C20 H20 119.3
C21 C20 C19 121.40(19)
C21 C20 H20 119.3
C16 C21 H21 120.2
C20 C21 C16 119.67(18)
C20 C21 H21 120.2
O2 C22 H22A 109.5
O2 C22 H22B 109.5
O2 C22 H22C 109.5
H22A C22 H22B 109.5
H22A C22 H22C 109.5
H22B C22 H22C 109.5
C19 C23 H23A 109.5
C19 C23 H23B 109.5
C19 C23 H23C 109.5
H23A C23 H23B 109.5
H23A C23 H23C 109.5
H23B C23 H23C 109.5
N3 C24 C2 179.1(2)

loop_
_geom_bond_atom_site_label_1
_geom_bond_atom_site_label_2
_geom_bond_distance
O1 C5 1.227(2)
O2 C13 1.375(2)
O2 C22 1.416(3)
N1 C1 1.396(2)
N1 C9 1.394(2)
N1 C16 1.448(2)
N2 H2A 0.8618
N2 H2B 0.8621
N2 C1 1.358(2)
N3 C24 1.148(3)
C1 C2 1.359(3)
C2 C3 1.514(2)
C2 C24 1.414(3)
C3 H3 1.0000
C3 C4 1.513(3)
C3 C10 1.528(3)
C4 C5 1.461(3)
C4 C9 1.354(3)
C5 C6 1.505(3)
C6 H6A 0.9900
C6 H6B 0.9900
C6 C7 1.518(3)
C7 H7A 0.9900
C7 H7B 0.9900
C7 C8 1.521(3)
C8 H8A 0.9900
C8 H8B 0.9900
C8 C9 1.507(3)
C10 C11 1.390(3)
C10 C15 1.377(3)
C11 H11 0.9500
C11 C12 1.379(3)
C12 H12 0.9500
C12 C13 1.382(3)
C13 C14 1.380(3)
C14 H14 0.9500
C14 C15 1.395(3)
C15 H15 0.9500
C16 C17 1.388(3)
C16 C21 1.383(3)
C17 H17 0.9500
C17 C18 1.383(3)
C18 H18 0.9500
C18 C19 1.387(3)
C19 C20 1.384(3)
C19 C23 1.505(3)
C20 H20 0.9500
C20 C21 1.381(3)
C21 H21 0.9500
C22 H22A 0.9800
C22 H22B 0.9800
C22 H22C 0.9800
C23 H23A 0.9800
C23 H23B 0.9800
C23 H23C 0.9800

loop_
_geom_hbond_atom_site_label_D
_geom_hbond_atom_site_label_H
_geom_hbond_atom_site_label_A
_geom_hbond_site_symmetry_A
_geom_hbond_distance_DH
_geom_hbond_distance_HA
_geom_hbond_distance_DA
_geom_hbond_angle_DHA
N2 H2A N3 3_766 0.86 2.31 3.016(3) 139.7
C11 H11 O1 4_575 0.95 2.70 3.408(2) 132.1
C21 H21 O1 4_575 0.95 2.68 3.433(3) 136.2
C22 H22C N3 2_756 0.98 2.81 3.407(4) 120.3
C23 H23B O2 2_645 0.98 2.76 3.484(3) 130.9
C21 H21 Cg3 4_564 0.95 2.99 3.571(2) 120
C22 H22B Cg4 4_665 0.98 2.92 3.695(3) 137

_cod_database_fobs_code 1548890
